data_7242168
loop_
_publ_author_name
'Kataeva, Olga'
'Metlushka, Kirill'
'Ivshin, Kamil'
'Yamaleeva, Zilya'
'Zinnatullin, Ruzal'
'Nikitina, Kristina'
'Badeeva, Elena'
'Khrizanforova, Vera'
'Budnikova, Yulia'
'Naumann, Marco'
'Wellm, Christoph'
'Alfonsov, Alexey'
'Kataev, Vladislav'
'B\"uchner, Bernd'
'Knupfer, Martin'

_publ_section_title
;
 Supramolecular chirality in the crystals of mononuclear and polymeric
 cobalt(ii) complexes with enantiopure and racemic N-thiophosphorylated
 thioureas
;
_journal_issue 10
_journal_name_full CrystEngComm
_journal_page_first 2081
_journal_page_last 2090
_journal_paper_doi 10.1039/D0CE01871F
_journal_volume 23
_journal_year 2021
_chemical_formula_moiety 'C30 H44 Co N6 O4 P2 S4'
_chemical_formula_sum 'C30 H44 Co N6 O4 P2 S4'
_chemical_formula_weight 801.82
_space_group_crystal_system orthorhombic
_space_group_IT_number 43
_space_group_name_Hall 'F 2 -2d'
_space_group_name_H-M_alt 'F d d 2'
_atom_sites_solution_hydrogens mixed
_audit_creation_method SHELXL-2018/3
_audit_update_record
;
2020-12-20 deposited with the CCDC.	2021-01-26 downloaded from the CCDC.
;
_cell_angle_alpha 90
_cell_angle_beta 90
_cell_angle_gamma 90
_cell_formula_units_Z 8
_cell_length_a 24.5759(11)
_cell_length_b 39.5254(18)
_cell_length_c 7.5072(3)
_cell_measurement_reflns_used 9793
_cell_measurement_temperature 150(2)
_cell_measurement_theta_max 30.53
_cell_measurement_theta_min 2.65
_cell_volume 7292.3(5)
_computing_cell_refinement 'APEX3 v2018.1-0'
_computing_data_collection 'APEX3 v2018.1-0'
_computing_data_reduction 'SAINT V8.38A (2016)'
_computing_molecular_graphics 'Mercury 2020.1'
_computing_publication_material 'enCIFer 2020.1'
_computing_structure_refinement 'SHELXL-2018/3 (Sheldrick, 2018)'
_computing_structure_solution 'SHELXT 2014/5 (Sheldrick, 2014)'
_diffrn_ambient_temperature 150(2)
_diffrn_measured_fraction_theta_full 0.994
_diffrn_measured_fraction_theta_max 0.991
_diffrn_measurement_device 'Bruker D8 Venture'
_diffrn_measurement_device_type 'CCD area detector'
_diffrn_measurement_method '\f and \w scans'
_diffrn_radiation_type MoK\a
_diffrn_radiation_wavelength 0.71073
_diffrn_reflns_av_R_equivalents 0.0292
_diffrn_reflns_av_unetI/netI 0.0176
_diffrn_reflns_Laue_measured_fraction_full 0.994
_diffrn_reflns_Laue_measured_fraction_max 0.991
_diffrn_reflns_limit_h_max 34
_diffrn_reflns_limit_h_min -34
_diffrn_reflns_limit_k_max 56
_diffrn_reflns_limit_k_min -56
_diffrn_reflns_limit_l_max 10
_diffrn_reflns_limit_l_min -10
_diffrn_reflns_number 66487
_diffrn_reflns_point_group_measured_fraction_full 0.994
_diffrn_reflns_point_group_measured_fraction_max 0.990
_diffrn_reflns_theta_full 25.242
_diffrn_reflns_theta_max 30.618
_diffrn_reflns_theta_min 2.645
_exptl_absorpt_coefficient_mu 0.831
_exptl_absorpt_correction_T_max 0.7461
_exptl_absorpt_correction_T_min 0.6754
_exptl_absorpt_correction_type multi-scan
_exptl_absorpt_process_details SADABS-2016/2
_exptl_crystal_colour green
_exptl_crystal_density_diffrn 1.461
_exptl_crystal_description prizm
_exptl_crystal_F_000 3352
_exptl_crystal_size_max 0.424
_exptl_crystal_size_mid 0.309
_exptl_crystal_size_min 0.107
_refine_diff_density_max 0.421
_refine_diff_density_min -0.178
_refine_diff_density_rms 0.046
_refine_ls_abs_structure_details
;
 Refined as an inversion twin.
;
_refine_ls_abs_structure_Flack 0.048(10)
_refine_ls_extinction_method none
_refine_ls_goodness_of_fit_ref 1.113
_refine_ls_hydrogen_treatment mixed
_refine_ls_matrix_type full
_refine_ls_number_parameters 219
_refine_ls_number_reflns 5573
_refine_ls_number_restraints 2
_refine_ls_restrained_S_all 1.113
_refine_ls_R_factor_all 0.0199
_refine_ls_R_factor_gt 0.0197
_refine_ls_shift/su_max 0.003
_refine_ls_shift/su_mean 0.000
_refine_ls_structure_factor_coef Fsqd
_refine_ls_weighting_details 'w=1/[\s^2^(Fo^2^)+(0.0295P)^2^+5.0572P] where P=(Fo^2^+2Fc^2^)/3'
_refine_ls_weighting_scheme calc
_refine_ls_wR_factor_gt 0.0545
_refine_ls_wR_factor_ref 0.0546
_reflns_Friedel_coverage 0.868
_reflns_Friedel_fraction_full 0.993
_reflns_Friedel_fraction_max 0.988
_reflns_number_gt 5520
_reflns_number_total 5573
_reflns_threshold_expression 'I > 2\s(I)'
_cod_data_source_file d0ce01871f2.cif
_cod_data_source_block k1373
_cod_depositor_comments 'Adding full bibliography for 7242167--7242170.cif.'
_cod_database_code 7242168
_shelx_shelxl_version_number 2018/3
_shelx_space_group_comment
;
The symmetry employed for this shelxl refinement is uniquely defined
by the following loop, which should always be used as a source of
symmetry information in preference to the above space-group names.
They are only intended as comments.
;
_shelx_estimated_absorpt_t_min 0.719
_shelx_estimated_absorpt_t_max 0.916
_exptl_absorpt_special_details SADABS-2016/2

loop_
_space_group_symop_operation_xyz
'x, y, z'
'-x, -y, z'
'x+1/4, -y+1/4, z+1/4'
'-x+1/4, y+1/4, z+1/4'
'x, y+1/2, z+1/2'
'-x, -y+1/2, z+1/2'
'x+1/4, -y+3/4, z+3/4'
'-x+1/4, y+3/4, z+3/4'
'x+1/2, y, z+1/2'
'-x+1/2, -y, z+1/2'
'x+3/4, -y+1/4, z+3/4'
'-x+3/4, y+1/4, z+3/4'
'x+1/2, y+1/2, z'
'-x+1/2, -y+1/2, z'
'x+3/4, -y+3/4, z+1/4'
'-x+3/4, y+3/4, z+1/4'

loop_
_atom_site_label
_atom_site_type_symbol
_atom_site_fract_x
_atom_site_fract_y
_atom_site_fract_z
_atom_site_U_iso_or_equiv
_atom_site_adp_type
_atom_site_occupancy
_atom_site_site_symmetry_order
_atom_site_calc_flag
_atom_site_refinement_flags_posn
_atom_site_refinement_flags_adp
_atom_site_refinement_flags_occupancy
_atom_site_disorder_assembly
_atom_site_disorder_group
Co1 Co 0.250000 0.750000 0.54436(4) 0.01560(6) Uani 1 2 d S T P . .
P1 P 0.38501(2) 0.73272(2) 0.57576(6) 0.01796(8) Uani 1 1 d . . . . .
S1 S 0.22973(2) 0.68881(2) 0.54831(5) 0.01812(8) Uani 1 1 d . . . . .
S2 S 0.44026(2) 0.69973(2) 0.64511(7) 0.02752(10) Uani 1 1 d . . . . .
O1 O 0.40071(6) 0.75258(3) 0.39869(19) 0.0262(3) Uani 1 1 d . . . . .
O2 O 0.37766(5) 0.76321(3) 0.70961(18) 0.0227(2) Uani 1 1 d . . . . .
N1 N 0.32184(5) 0.72050(3) 0.5543(2) 0.0171(2) Uani 1 1 d . . . . .
C2 C 0.29953(6) 0.68933(4) 0.5622(2) 0.0169(3) Uani 1 1 d . . . . .
N3 N 0.32847(6) 0.66082(4) 0.5768(2) 0.0219(3) Uani 1 1 d D . . . .
H3 H 0.3618(7) 0.6630(5) 0.598(3) 0.012(5) Uiso 1 1 d D . . . .
C4 C 0.30349(8) 0.62786(4) 0.6176(2) 0.0235(3) Uani 1 1 d . . . . .
H4 H 0.274086 0.623330 0.528699 0.028 Uiso 1 1 calc R U . . .
C5 C 0.27867(7) 0.62774(4) 0.8030(3) 0.0220(3) Uani 1 1 d . . . . .
C6 C 0.30483(9) 0.64277(5) 0.9470(3) 0.0280(4) Uani 1 1 d . . . . .
H6 H 0.339385 0.653078 0.930458 0.034 Uiso 1 1 calc R U . . .
C7 C 0.28098(9) 0.64287(5) 1.1146(3) 0.0295(4) Uani 1 1 d . . . . .
H7 H 0.299241 0.653215 1.211969 0.035 Uiso 1 1 calc R U . . .
C8 C 0.23057(9) 0.62789(5) 1.1403(3) 0.0299(4) Uani 1 1 d . . . . .
H8 H 0.213959 0.628159 1.254606 0.036 Uiso 1 1 calc R U . . .
C9 C 0.20461(10) 0.61251(6) 0.9977(3) 0.0347(4) Uani 1 1 d . . . . .
H9 H 0.170301 0.601933 1.014758 0.042 Uiso 1 1 calc R U . . .
C10 C 0.22846(9) 0.61249(5) 0.8299(3) 0.0299(4) Uani 1 1 d . . . . .
H10 H 0.210292 0.601952 0.732994 0.036 Uiso 1 1 calc R U . . .
C11 C 0.34718(10) 0.60064(5) 0.5989(3) 0.0338(4) Uani 1 1 d . . . . .
H11A H 0.331369 0.578444 0.625570 0.051 Uiso 1 1 calc R U . . .
H11B H 0.361286 0.600694 0.476815 0.051 Uiso 1 1 calc R U . . .
H11C H 0.376919 0.605295 0.682331 0.051 Uiso 1 1 calc R U . . .
C12 C 0.42715(9) 0.73593(6) 0.2495(3) 0.0332(4) Uani 1 1 d . . . . .
H12A H 0.453135 0.718851 0.294978 0.040 Uiso 1 1 calc R U . . .
H12B H 0.447969 0.752837 0.180028 0.040 Uiso 1 1 calc R U . . .
C13 C 0.38655(9) 0.71899(6) 0.1302(3) 0.0347(4) Uani 1 1 d . . . . .
H13A H 0.405588 0.708020 0.031118 0.052 Uiso 1 1 calc R U . . .
H13B H 0.366337 0.701961 0.198195 0.052 Uiso 1 1 calc R U . . .
H13C H 0.361175 0.735919 0.083339 0.052 Uiso 1 1 calc R U . . .
C14 C 0.42498(8) 0.78256(5) 0.7656(3) 0.0306(4) Uani 1 1 d . . . . .
H14A H 0.442882 0.792936 0.660908 0.037 Uiso 1 1 calc R U . . .
H14B H 0.451530 0.767552 0.825563 0.037 Uiso 1 1 calc R U . . .
C15 C 0.40612(10) 0.80954(6) 0.8916(4) 0.0421(5) Uani 1 1 d . . . . .
H15A H 0.437422 0.822939 0.931203 0.063 Uiso 1 1 calc R U . . .
H15B H 0.380004 0.824317 0.830912 0.063 Uiso 1 1 calc R U . . .
H15C H 0.388620 0.799024 0.994968 0.063 Uiso 1 1 calc R U . . .
N16 N 0.250000 0.750000 0.2368(3) 0.0168(4) Uani 1 2 d S T P . .
C17 C 0.23038(7) 0.72405(4) 0.1417(2) 0.0209(3) Uani 1 1 d . . . . .
H17 H 0.215499 0.705148 0.202813 0.025 Uiso 1 1 calc R U . . .
C18 C 0.23108(8) 0.72385(4) -0.0437(2) 0.0212(3) Uani 1 1 d . . . . .
H18 H 0.217686 0.704514 -0.104662 0.025 Uiso 1 1 calc R U . . .
N19 N 0.250000 0.750000 -0.1393(3) 0.0171(4) Uani 1 2 d S T P . .

loop_
_atom_site_aniso_label
_atom_site_aniso_U_11
_atom_site_aniso_U_22
_atom_site_aniso_U_33
_atom_site_aniso_U_23
_atom_site_aniso_U_13
_atom_site_aniso_U_12
Co1 0.01625(12) 0.01494(12) 0.01560(13) 0.000 0.000 -0.00137(10)
P1 0.01656(16) 0.01942(17) 0.01790(18) -0.00035(14) 0.00094(14) -0.00018(13)
S1 0.02068(16) 0.01804(15) 0.01564(15) -0.00062(13) 0.00075(14) -0.00427(12)
S2 0.02136(18) 0.0298(2) 0.0314(2) -0.00073(18) -0.00177(17) 0.00725(16)
O1 0.0269(6) 0.0291(6) 0.0228(6) 0.0048(5) 0.0041(5) -0.0056(5)
O2 0.0180(5) 0.0235(6) 0.0266(6) -0.0065(5) -0.0013(5) -0.0024(4)
N1 0.0184(6) 0.0158(5) 0.0170(6) 0.0002(4) 0.0002(5) -0.0015(4)
C2 0.0220(6) 0.0165(6) 0.0122(6) -0.0002(5) 0.0024(6) 0.0000(5)
N3 0.0251(7) 0.0165(6) 0.0240(7) 0.0012(5) 0.0053(6) 0.0011(5)
C4 0.0316(8) 0.0165(7) 0.0225(8) -0.0007(6) 0.0051(7) -0.0008(6)
C5 0.0287(8) 0.0161(6) 0.0213(7) 0.0009(6) 0.0060(7) 0.0010(5)
C6 0.0297(9) 0.0285(8) 0.0257(8) -0.0004(7) 0.0038(7) -0.0024(7)
C7 0.0361(10) 0.0305(9) 0.0220(9) -0.0029(7) 0.0003(7) -0.0021(7)
C8 0.0364(10) 0.0304(9) 0.0230(8) 0.0016(7) 0.0085(8) -0.0002(7)
C9 0.0366(10) 0.0377(10) 0.0298(10) 0.0001(8) 0.0097(8) -0.0108(8)
C10 0.0361(10) 0.0294(8) 0.0243(9) -0.0015(7) 0.0035(7) -0.0090(7)
C11 0.0424(11) 0.0225(8) 0.0367(11) 0.0008(7) 0.0111(9) 0.0080(7)
C12 0.0244(8) 0.0512(12) 0.0241(9) 0.0037(8) 0.0079(7) -0.0011(8)
C13 0.0350(10) 0.0453(12) 0.0238(9) -0.0029(8) 0.0004(8) 0.0063(9)
C14 0.0240(8) 0.0327(9) 0.0352(10) -0.0061(8) -0.0025(7) -0.0099(7)
C15 0.0408(11) 0.0316(10) 0.0540(14) -0.0155(10) -0.0037(11) -0.0109(9)
N16 0.0168(9) 0.0178(9) 0.0158(9) 0.000 0.000 0.0018(6)
C17 0.0279(8) 0.0200(7) 0.0149(7) 0.0004(6) 0.0007(6) -0.0021(6)
C18 0.0281(8) 0.0205(7) 0.0149(7) -0.0010(6) -0.0001(6) -0.0031(6)
N19 0.0179(8) 0.0199(9) 0.0135(8) 0.000 0.000 0.0013(6)

loop_
_atom_type_symbol
_atom_type_description
_atom_type_scat_dispersion_real
_atom_type_scat_dispersion_imag
_atom_type_scat_source
C C 0.0033 0.0016 'International Tables Vol C Tables 4.2.6.8 and 6.1.1.4'
H H 0.0000 0.0000 'International Tables Vol C Tables 4.2.6.8 and 6.1.1.4'
Co Co 0.3494 0.9721 'International Tables Vol C Tables 4.2.6.8 and 6.1.1.4'
N N 0.0061 0.0033 'International Tables Vol C Tables 4.2.6.8 and 6.1.1.4'
O O 0.0106 0.0060 'International Tables Vol C Tables 4.2.6.8 and 6.1.1.4'
P P 0.1023 0.0942 'International Tables Vol C Tables 4.2.6.8 and 6.1.1.4'
S S 0.1246 0.1234 'International Tables Vol C Tables 4.2.6.8 and 6.1.1.4'

loop_
_geom_angle_atom_site_label_1
_geom_angle_atom_site_label_2
_geom_angle_atom_site_label_3
_geom_angle
_geom_angle_site_symmetry_1
_geom_angle_site_symmetry_3
_geom_angle_publ_flag
N1 Co1 N1 175.95(8) . 14_565 ?
N1 Co1 N16 92.03(4) . . ?
N1 Co1 N16 92.03(4) 14_565 . ?
N1 Co1 N19 87.97(4) . 1_556 ?
N1 Co1 N19 87.97(4) 14_565 1_556 ?
N16 Co1 N19 180.0 . 1_556 ?
N1 Co1 S1 111.76(4) . 14_565 ?
N1 Co1 S1 68.19(4) 14_565 14_565 ?
N16 Co1 S1 90.688(12) . 14_565 ?
N19 Co1 S1 89.312(12) 1_556 14_565 ?
N1 Co1 S1 68.19(4) . . ?
N1 Co1 S1 111.76(4) 14_565 . ?
N16 Co1 S1 90.689(12) . . ?
N19 Co1 S1 89.312(12) 1_556 . ?
S1 Co1 S1 178.62(2) 14_565 . ?
O2 P1 O1 100.53(8) . . ?
O2 P1 N1 100.34(7) . . ?
O1 P1 N1 107.10(8) . . ?
O2 P1 S2 114.80(6) . . ?
O1 P1 S2 112.54(6) . . ?
N1 P1 S2 119.30(5) . . ?
C2 S1 Co1 77.74(5) . . ?
C12 O1 P1 121.95(13) . . ?
C14 O2 P1 119.60(12) . . ?
C2 N1 P1 130.66(11) . . ?
C2 N1 Co1 99.52(10) . . ?
P1 N1 Co1 129.28(7) . . ?
N3 C2 N1 123.82(15) . . ?
N3 C2 S1 121.73(12) . . ?
N1 C2 S1 114.44(11) . . ?
C2 N3 C4 122.75(15) . . ?
C2 N3 H3 116.5(14) . . ?
C4 N3 H3 117.4(14) . . ?
N3 C4 C5 111.14(14) . . ?
N3 C4 C11 108.14(16) . . ?
C5 C4 C11 111.38(15) . . ?
N3 C4 H4 108.7 . . ?
C5 C4 H4 108.7 . . ?
C11 C4 H4 108.7 . . ?
C10 C5 C6 118.87(17) . . ?
C10 C5 C4 119.46(17) . . ?
C6 C5 C4 121.67(16) . . ?
C7 C6 C5 120.71(18) . . ?
C7 C6 H6 119.6 . . ?
C5 C6 H6 119.6 . . ?
C8 C7 C6 120.14(18) . . ?
C8 C7 H7 119.9 . . ?
C6 C7 H7 119.9 . . ?
C7 C8 C9 119.38(18) . . ?
C7 C8 H8 120.3 . . ?
C9 C8 H8 120.3 . . ?
C8 C9 C10 120.43(19) . . ?
C8 C9 H9 119.8 . . ?
C10 C9 H9 119.8 . . ?
C5 C10 C9 120.47(19) . . ?
C5 C10 H10 119.8 . . ?
C9 C10 H10 119.8 . . ?
C4 C11 H11A 109.5 . . ?
C4 C11 H11B 109.5 . . ?
H11A C11 H11B 109.5 . . ?
C4 C11 H11C 109.5 . . ?
H11A C11 H11C 109.5 . . ?
H11B C11 H11C 109.5 . . ?
O1 C12 C13 111.42(17) . . ?
O1 C12 H12A 109.3 . . ?
C13 C12 H12A 109.3 . . ?
O1 C12 H12B 109.3 . . ?
C13 C12 H12B 109.3 . . ?
H12A C12 H12B 108.0 . . ?
C12 C13 H13A 109.5 . . ?
C12 C13 H13B 109.5 . . ?
H13A C13 H13B 109.5 . . ?
C12 C13 H13C 109.5 . . ?
H13A C13 H13C 109.5 . . ?
H13B C13 H13C 109.5 . . ?
O2 C14 C15 108.03(17) . . ?
O2 C14 H14A 110.1 . . ?
C15 C14 H14A 110.1 . . ?
O2 C14 H14B 110.1 . . ?
C15 C14 H14B 110.1 . . ?
H14A C14 H14B 108.4 . . ?
C14 C15 H15A 109.5 . . ?
C14 C15 H15B 109.5 . . ?
H15A C15 H15B 109.5 . . ?
C14 C15 H15C 109.5 . . ?
H15A C15 H15C 109.5 . . ?
H15B C15 H15C 109.5 . . ?
C17 N16 C17 115.6(2) 14_565 . ?
C17 N16 Co1 122.22(10) 14_565 . ?
C17 N16 Co1 122.22(10) . . ?
N16 C17 C18 122.20(17) . . ?
N16 C17 H17 118.9 . . ?
C18 C17 H17 118.9 . . ?
N19 C18 C17 122.34(17) . . ?
N19 C18 H18 118.8 . . ?
C17 C18 H18 118.8 . . ?
C18 N19 C18 115.3(2) 14_565 . ?
C18 N19 Co1 122.35(10) 14_565 1_554 ?
C18 N19 Co1 122.35(10) . 1_554 ?

loop_
_geom_bond_atom_site_label_1
_geom_bond_atom_site_label_2
_geom_bond_distance
_geom_bond_site_symmetry_2
_geom_bond_publ_flag
Co1 N1 2.1171(13) . ?
Co1 N1 2.1172(13) 14_565 ?
Co1 N16 2.309(2) . ?
Co1 N19 2.375(2) 1_556 ?
Co1 S1 2.4696(4) 14_565 ?
Co1 S1 2.4697(4) . ?
P1 O2 1.5796(14) . ?
P1 O1 1.5914(14) . ?
P1 N1 1.6337(14) . ?
P1 S2 1.9534(6) . ?
S1 C2 1.7187(16) . ?
O1 C12 1.453(3) . ?
O2 C14 1.454(2) . ?
N1 C2 1.3499(19) . ?
C2 N3 1.337(2) . ?
N3 C4 1.472(2) . ?
N3 H3 0.839(18) . ?
C4 C5 1.519(2) . ?
C4 C11 1.526(3) . ?
C4 H4 1.0000 . ?
C5 C10 1.388(3) . ?
C5 C6 1.391(3) . ?
C6 C7 1.388(3) . ?
C6 H6 0.9500 . ?
C7 C8 1.387(3) . ?
C7 H7 0.9500 . ?
C8 C9 1.387(3) . ?
C8 H8 0.9500 . ?
C9 C10 1.389(3) . ?
C9 H9 0.9500 . ?
C10 H10 0.9500 . ?
C11 H11A 0.9800 . ?
C11 H11B 0.9800 . ?
C11 H11C 0.9800 . ?
C12 C13 1.498(3) . ?
C12 H12A 0.9900 . ?
C12 H12B 0.9900 . ?
C13 H13A 0.9800 . ?
C13 H13B 0.9800 . ?
C13 H13C 0.9800 . ?
C14 C15 1.499(3) . ?
C14 H14A 0.9900 . ?
C14 H14B 0.9900 . ?
C15 H15A 0.9800 . ?
C15 H15B 0.9800 . ?
C15 H15C 0.9800 . ?
N16 C17 1.339(2) 14_565 ?
N16 C17 1.340(2) . ?
C17 C18 1.392(2) . ?
C17 H17 0.9500 . ?
C18 N19 1.341(2) . ?
C18 H18 0.9500 . ?
